data_7132685
loop_
_publ_author_name
'Gleim, Florian'
'Schnakenburg, Gregor'
'Ferao, Arturo Espinosa'
'Streubel, Rainer'

_publ_section_title
;
 Arbuzov meets 1,2-oxaphosphetanes: transient 1,2-oxaphosphetan-2-iums as
 an entry point to beta-halo phosphane oxides and P-containing oligomers.
;
_journal_issue 19
_journal_name_full 'Chemical communications (Cambridge, England)'
_journal_page_first 2625
_journal_page_last 2628
_journal_paper_doi 10.1039/d4cc00254g
_journal_volume 60
_journal_year 2024
_chemical_formula_moiety 'C28 H23 Mo O6 P'
_chemical_formula_sum 'C28 H23 Mo O6 P'
_chemical_formula_weight 582.37
_chemical_name_systematic FLG-308
_space_group_crystal_system triclinic
_space_group_IT_number 2
_space_group_name_Hall '-P 1'
_space_group_name_H-M_alt 'P -1'
_atom_sites_solution_hydrogens geom
_atom_sites_solution_primary dual
_audit_creation_date 2022-04-05
_audit_creation_method
;
Olex2 1.2
(compiled 2018.05.29 svn.r3508 for OlexSys, GUI svn.r5506)
;
_audit_update_record
;
2023-08-22 deposited with the CCDC.	2024-02-01 downloaded from the CCDC.
;
_cell_angle_alpha 99.296(2)
_cell_angle_beta 92.701(2)
_cell_angle_gamma 95.011(2)
_cell_formula_units_Z 6
_cell_length_a 9.4957(6)
_cell_length_b 18.3164(14)
_cell_length_c 22.5419(16)
_cell_measurement_reflns_used 7002
_cell_measurement_temperature 100
_cell_measurement_theta_max 25.46
_cell_measurement_theta_min 2.30
_cell_volume 3846.9(5)
_computing_cell_refinement 'SAINT V8.40B (?, 2016)'
_computing_data_reduction 'SAINT V8.40B (?, 2016)'
_computing_molecular_graphics 'Olex2 (Dolomanov et al., 2009)'
_computing_publication_material 'Olex2 (Dolomanov et al., 2009)'
_computing_structure_refinement 'XL (Sheldrick, 2008)'
_computing_structure_solution 'XT (Sheldrick, 2015)'
_diffrn_ambient_temperature 100.0
_diffrn_detector 'Bruker Photon100 detector'
_diffrn_detector_area_resol_mean 7.9
_diffrn_detector_type 'CMOS area detector'
_diffrn_measured_fraction_theta_full 0.967
_diffrn_measured_fraction_theta_max 0.929
_diffrn_measurement_device 'three-circle diffractometer'
_diffrn_measurement_device_type 'Bruker D8 Venture'
_diffrn_measurement_method '\w and \f scans'
_diffrn_radiation_monochromator 'mirror optics'
_diffrn_radiation_probe x-ray
_diffrn_radiation_type MoK\a
_diffrn_radiation_wavelength 0.71073
_diffrn_reflns_av_R_equivalents 0.0630
_diffrn_reflns_av_unetI/netI 0.1744
_diffrn_reflns_Laue_measured_fraction_full 0.967
_diffrn_reflns_Laue_measured_fraction_max 0.929
_diffrn_reflns_number 17274
_diffrn_reflns_point_group_measured_fraction_full 0.967
_diffrn_reflns_point_group_measured_fraction_max 0.929
_diffrn_reflns_theta_full 25.242
_diffrn_reflns_theta_max 27.999
_diffrn_reflns_theta_min 1.834
_diffrn_source 'microfocus sealed X-ray tube'
_diffrn_source_type 'Incoatec I\ms'
_diffrn_standards_number 0
_exptl_absorpt_coefficient_mu 0.615
_exptl_absorpt_correction_T_max 0.745985
_exptl_absorpt_correction_T_min 0.599645
_exptl_absorpt_correction_type empirical
_exptl_absorpt_process_details
;
 TWINABS-2012/1 (Bruker,2012) was used for absorption correction.

Final HKLF 4 output contains 102432 reflections, Rint = 0.1156
 (23683 with I > 3sig(I), Rint = 0.0630)
;
_exptl_crystal_colour 'clear colourless'
_exptl_crystal_colour_lustre clear
_exptl_crystal_colour_primary colourless
_exptl_crystal_density_diffrn 1.508
_exptl_crystal_description needle
_exptl_crystal_F_000 1776
_exptl_crystal_size_max 0.6
_exptl_crystal_size_mid 0.01
_exptl_crystal_size_min 0.01
_refine_diff_density_max 2.232
_refine_diff_density_min -0.832
_refine_diff_density_rms 0.144
_refine_ls_extinction_method none
_refine_ls_goodness_of_fit_ref 0.996
_refine_ls_hydrogen_treatment constr
_refine_ls_matrix_type full
_refine_ls_number_parameters 979
_refine_ls_number_reflns 17274
_refine_ls_number_restraints 30
_refine_ls_restrained_S_all 0.997
_refine_ls_R_factor_all 0.1453
_refine_ls_R_factor_gt 0.0650
_refine_ls_shift/su_max 0.001
_refine_ls_shift/su_mean 0.000
_refine_ls_structure_factor_coef Fsqd
_refine_ls_weighting_details 'w=1/[\s^2^(Fo^2^)+(0.0785P)^2^] where P=(Fo^2^+2Fc^2^)/3'
_refine_ls_weighting_scheme calc
_refine_ls_wR_factor_gt 0.1379
_refine_ls_wR_factor_ref 0.1588
_reflns_Friedel_coverage 0.000
_reflns_number_gt 9763
_reflns_number_total 17274
_reflns_threshold_expression 'I > 2\s(I)'
_cod_data_source_file d4cc00254g2.cif
_cod_data_source_block 5
_cod_depositor_comments 'Adding full bibliography for 7132681--7132686.cif.'
_cod_database_code 7132685
_shelx_shelxl_version_number 2017/1
_shelx_space_group_comment
;
The symmetry employed for this shelxl refinement is uniquely defined
by the following loop, which should always be used as a source of
symmetry information in preference to the above space-group names.
They are only intended as comments.
;
_shelx_estimated_absorpt_t_max 0.994
_shelx_estimated_absorpt_t_min 0.709
_olex2_refinement_description
;
1. Fixed Uiso
 At 1.2 times of:
  All C(H) groups, All C(H,H) groups
 At 1.5 times of:
  All C(H,H,H) groups
2. Uiso/Uaniso restraints and constraints
Uanis(C28) \\sim Ueq, Uanis(C25) \\sim Ueq, Uanis(O6) \\sim Ueq, Uanis(C28A)
\\sim Ueq, Uanis(C26A) \\sim Ueq: with sigma of 0.001 and sigma for terminal
atoms of 0.002
3.a Secondary CH2 refined with riding coordinates:
 C2(H2A,H2B), C2'(H2'A,H2'B), C2A(H2AA,H2AB)
3.b Aromatic/amide H refined with riding coordinates:
 C7(H7), C8(H8), C9(H9), C10(H10), C11(H11), C13(H13), C14(H14), C15(H15),
 C16(H16), C17(H17), C19(H19), C20(H20), C21(H21), C22(H22), C23(H23), C7'(H7'),
  C8'(H8'), C9'(H9'), C10'(H10'), C11'(H11'), C13'(H13'), C14'(H14'),
 C15'(H15'), C16'(H16'), C17'(H17'), C19'(H19'), C20'(H20'), C21'(H21'),
 C22'(H22'), C23'(H23'), C7A(H7A), C8A(H8A), C9A(H9A), C10A(H10A), C11A(H11A),
 C13A(H13A), C14A(H14A), C15A(H15A), C16A(H16A), C17A(H17A), C19A(H19A),
 C20A(H20A), C21A(H21A), C22A(H22A), C23A(H23A)
3.c Idealised Me refined as rotating group:
 C3(H3A,H3B,H3C), C4(H4A,H4B,H4C), C3'(H3'A,H3'B,H3'C), C4'(H4'A,H4'B,H4'C),
 C3A(H3AA,H3AB,H3AC), C4A(H4AA,H4AB,H4AC)
;
_olex2_submission_special_instructions 'No special instructions were received'

loop_
_space_group_symop_operation_xyz
'x, y, z'
'-x, -y, -z'

loop_
_atom_site_label
_atom_site_type_symbol
_atom_site_fract_x
_atom_site_fract_y
_atom_site_fract_z
_atom_site_U_iso_or_equiv
_atom_site_adp_type
_atom_site_occupancy
_atom_site_site_symmetry_order
_atom_site_calc_flag
_atom_site_refinement_flags_posn
_atom_site_refinement_flags_adp
_atom_site_refinement_flags_occupancy
_atom_site_disorder_assembly
_atom_site_disorder_group
Mo Mo 0.73860(5) 0.83512(3) 0.79157(2) 0.01669(12) Uani 1 1 d . . . . .
P P 0.68251(13) 0.95871(8) 0.84888(6) 0.0139(3) Uani 1 1 d . . . . .
O1 O 0.8008(4) 1.02914(19) 0.84217(15) 0.0183(8) Uani 1 1 d . . . . .
O2 O 0.8421(5) 0.6927(2) 0.71465(19) 0.0406(11) Uani 1 1 d . . . . .
O3 O 0.5166(4) 0.8344(2) 0.68094(17) 0.0345(11) Uani 1 1 d . . . . .
O4 O 0.9821(4) 0.9347(2) 0.73971(18) 0.0332(10) Uani 1 1 d . . . . .
O5 O 0.9168(5) 0.8144(3) 0.90956(19) 0.0412(12) Uani 1 1 d . . . . .
O6 O 0.5115(5) 0.7194(2) 0.83453(19) 0.0404(11) Uani 1 1 d . U . . .
C1 C 0.8642(5) 1.0386(3) 0.9055(2) 0.0192(12) Uani 1 1 d . . . . .
C2 C 0.7466(5) 0.9877(3) 0.9282(2) 0.0206(12) Uani 1 1 d . . . . .
H2A H 0.679351 1.014884 0.953533 0.025 Uiso 1 1 calc R . . . .
H2B H 0.782266 0.947354 0.947348 0.025 Uiso 1 1 calc R . . . .
C3 C 1.0078(6) 1.0080(4) 0.9036(3) 0.0297(14) Uani 1 1 d . . . . .
H3A H 0.996755 0.956310 0.882964 0.045 Uiso 1 1 calc GR . . . .
H3B H 1.047975 1.010298 0.944744 0.045 Uiso 1 1 calc GR . . . .
H3C H 1.071399 1.037796 0.881746 0.045 Uiso 1 1 calc GR . . . .
C4 C 0.8776(6) 1.1196(3) 0.9339(2) 0.0265(14) Uani 1 1 d . . . . .
H4A H 0.939251 1.148314 0.910634 0.040 Uiso 1 1 calc GR . . . .
H4B H 0.918574 1.124993 0.975324 0.040 Uiso 1 1 calc GR . . . .
H4C H 0.783731 1.137939 0.934352 0.040 Uiso 1 1 calc GR . . . .
C5 C 0.4994(5) 0.9906(3) 0.8389(2) 0.0143(11) Uani 1 1 d . . . . .
C6 C 0.4664(5) 1.0020(3) 0.7734(2) 0.0113(10) Uani 1 1 d . . . . .
C7 C 0.3257(5) 1.0136(3) 0.7570(2) 0.0163(11) Uani 1 1 d . . . . .
H7 H 0.254943 1.012481 0.785383 0.020 Uiso 1 1 calc R . . . .
C8 C 0.2912(5) 1.0267(3) 0.6993(2) 0.0168(11) Uani 1 1 d . . . . .
H8 H 0.196286 1.034015 0.688301 0.020 Uiso 1 1 calc R . . . .
C9 C 0.3929(6) 1.0294(3) 0.6576(2) 0.0213(12) Uani 1 1 d . . . . .
H9 H 0.367583 1.036869 0.617874 0.026 Uiso 1 1 calc R . . . .
C10 C 0.5317(5) 1.0209(3) 0.6742(2) 0.0176(12) Uani 1 1 d . . . . .
H10 H 0.602642 1.023895 0.646143 0.021 Uiso 1 1 calc R . . . .
C11 C 0.5681(5) 1.0081(3) 0.7322(2) 0.0176(12) Uani 1 1 d . . . . .
H11 H 0.664186 1.003517 0.743491 0.021 Uiso 1 1 calc R . . . .
C12 C 0.4796(5) 1.0657(3) 0.8782(2) 0.0150(11) Uani 1 1 d . . . . .
C13 C 0.5538(6) 1.1301(3) 0.8649(2) 0.0237(13) Uani 1 1 d . . . . .
H13 H 0.619891 1.126019 0.834415 0.028 Uiso 1 1 calc R . . . .
C14 C 0.5317(6) 1.1993(3) 0.8955(3) 0.0271(14) Uani 1 1 d . . . . .
H14 H 0.583173 1.242316 0.886086 0.032 Uiso 1 1 calc R . . . .
C15 C 0.4363(6) 1.2068(3) 0.9395(2) 0.0264(14) Uani 1 1 d . . . . .
H15 H 0.421704 1.254631 0.960372 0.032 Uiso 1 1 calc R . . . .
C16 C 0.3627(6) 1.1448(3) 0.9529(2) 0.0253(13) Uani 1 1 d . . . . .
H16 H 0.295942 1.149923 0.983078 0.030 Uiso 1 1 calc R . . . .
C17 C 0.3838(5) 1.0745(3) 0.9233(2) 0.0189(12) Uani 1 1 d . . . . .
H17 H 0.332532 1.031975 0.933782 0.023 Uiso 1 1 calc R . . . .
C18 C 0.4071(5) 0.9230(3) 0.8558(2) 0.0167(12) Uani 1 1 d . . . . .
C19 C 0.4196(5) 0.9069(3) 0.9142(2) 0.0179(12) Uani 1 1 d . . . . .
H19 H 0.481221 0.938517 0.943762 0.021 Uiso 1 1 calc R . . . .
C20 C 0.3437(6) 0.8458(3) 0.9294(3) 0.0276(14) Uani 1 1 d . . . . .
H20 H 0.353547 0.835550 0.969296 0.033 Uiso 1 1 calc R . . . .
C21 C 0.2525(6) 0.7988(3) 0.8865(3) 0.0308(15) Uani 1 1 d . . . . .
H21 H 0.198862 0.757091 0.897148 0.037 Uiso 1 1 calc R . . . .
C22 C 0.2416(6) 0.8136(3) 0.8290(3) 0.0279(14) Uani 1 1 d . . . . .
H22 H 0.180237 0.781604 0.799512 0.033 Uiso 1 1 calc R . . . .
C23 C 0.3183(5) 0.8745(3) 0.8131(2) 0.0205(12) Uani 1 1 d . . . . .
H23 H 0.310476 0.883300 0.772708 0.025 Uiso 1 1 calc R . . . .
C24 C 0.8055(6) 0.7441(3) 0.7431(3) 0.0274(14) Uani 1 1 d . . . . .
C25 C 0.5976(6) 0.8373(3) 0.7206(3) 0.0223(12) Uani 1 1 d . U . . .
C26 C 0.8945(6) 0.8982(3) 0.7584(2) 0.0201(12) Uani 1 1 d . . . . .
C27 C 0.8579(6) 0.8229(3) 0.8657(3) 0.0254(13) Uani 1 1 d . . . . .
C28 C 0.5893(6) 0.7639(3) 0.8214(3) 0.0257(13) Uani 1 1 d . U . . .
Mo' Mo 0.35415(5) 0.50369(3) 0.87892(2) 0.01788(12) Uani 1 1 d . . . . .
P' P 0.24140(14) 0.38184(8) 0.82146(6) 0.0157(3) Uani 1 1 d . . . . .
O1' O 0.3370(4) 0.3101(2) 0.82399(16) 0.0238(9) Uani 1 1 d . . . . .
O2' O 0.5362(5) 0.6446(3) 0.9499(2) 0.0457(12) Uani 1 1 d . . . . .
O3' O 0.1712(4) 0.5009(2) 0.99459(17) 0.0328(10) Uani 1 1 d . . . . .
O4' O 0.5811(4) 0.4041(2) 0.92611(17) 0.0333(10) Uani 1 1 d . . . . .
O5' O 0.5097(4) 0.5320(2) 0.76200(17) 0.0303(10) Uani 1 1 d . . . . .
O6' O 0.1499(4) 0.6148(2) 0.83258(19) 0.0333(10) Uani 1 1 d . . . . .
C1' C 0.3766(6) 0.3049(3) 0.7596(2) 0.0226(13) Uani 1 1 d . . . . .
C2' C 0.2692(5) 0.3571(3) 0.7419(2) 0.0182(12) Uani 1 1 d . . . . .
H2'A H 0.184780 0.331076 0.717458 0.022 Uiso 1 1 calc R . . . .
H2'B H 0.311442 0.398719 0.723479 0.022 Uiso 1 1 calc R . . . .
C3' C 0.5331(6) 0.3331(3) 0.7598(3) 0.0294(14) Uani 1 1 d . . . . .
H3'A H 0.548325 0.384434 0.781120 0.044 Uiso 1 1 calc GR . . . .
H3'B H 0.560313 0.331275 0.718201 0.044 Uiso 1 1 calc GR . . . .
H3'C H 0.590802 0.301613 0.780113 0.044 Uiso 1 1 calc GR . . . .
C4' C 0.3514(7) 0.2244(3) 0.7282(3) 0.0362(16) Uani 1 1 d . . . . .
H4'A H 0.398647 0.192624 0.752315 0.054 Uiso 1 1 calc GR . . . .
H4'B H 0.389812 0.219751 0.688339 0.054 Uiso 1 1 calc GR . . . .
H4'C H 0.249443 0.209058 0.723843 0.054 Uiso 1 1 calc GR . . . .
C5' C 0.0492(5) 0.3496(3) 0.8319(2) 0.0151(11) Uani 1 1 d . . . . .
C6' C 0.0322(5) 0.3358(3) 0.8973(2) 0.0166(11) Uani 1 1 d . . . . .
C7' C -0.1062(5) 0.3272(3) 0.9166(2) 0.0182(12) Uani 1 1 d . . . . .
H7' H -0.184913 0.329572 0.889572 0.022 Uiso 1 1 calc R . . . .
C8' C -0.1285(5) 0.3151(3) 0.9753(2) 0.0188(12) Uani 1 1 d . . . . .
H8' H -0.222134 0.309798 0.988162 0.023 Uiso 1 1 calc R . . . .
C9' C -0.0152(6) 0.3110(3) 1.0142(2) 0.0219(12) Uani 1 1 d . . . . .
H9' H -0.030153 0.304460 1.054506 0.026 Uiso 1 1 calc R . . . .
C10' C 0.1206(6) 0.3164(3) 0.9949(3) 0.0245(13) Uani 1 1 d . . . . .
H10' H 0.198624 0.311792 1.021586 0.029 Uiso 1 1 calc R . . . .
C11' C 0.1437(6) 0.3285(3) 0.9371(2) 0.0202(12) Uani 1 1 d . . . . .
H11' H 0.237747 0.331953 0.924435 0.024 Uiso 1 1 calc R . . . .
C12' C -0.0025(5) 0.2745(3) 0.7929(2) 0.0178(12) Uani 1 1 d . . . . .
C13' C 0.0550(6) 0.2108(3) 0.8044(3) 0.0270(14) Uani 1 1 d . . . . .
H13' H 0.129535 0.214820 0.834723 0.032 Uiso 1 1 calc R . . . .
C14' C 0.0060(6) 0.1413(3) 0.7725(3) 0.0306(14) Uani 1 1 d . . . . .
H14' H 0.045774 0.098354 0.781778 0.037 Uiso 1 1 calc R . . . .
C15' C -0.1002(7) 0.1341(3) 0.7273(3) 0.0348(16) Uani 1 1 d . . . . .
H15' H -0.131650 0.086713 0.704527 0.042 Uiso 1 1 calc R . . . .
C16' C -0.1596(7) 0.1967(4) 0.7158(3) 0.0422(18) Uani 1 1 d . . . . .
H16' H -0.234900 0.191939 0.685701 0.051 Uiso 1 1 calc R . . . .
C17' C -0.1109(6) 0.2673(3) 0.7477(2) 0.0257(13) Uani 1 1 d . . . . .
H17' H -0.151460 0.310044 0.738508 0.031 Uiso 1 1 calc R . . . .
C18' C -0.0256(5) 0.4173(3) 0.8176(2) 0.0148(11) Uani 1 1 d . . . . .
C19' C -0.0284(6) 0.4339(3) 0.7589(2) 0.0220(13) Uani 1 1 d . . . . .
H19' H 0.013588 0.402873 0.728085 0.026 Uiso 1 1 calc R . . . .
C20' C -0.0916(6) 0.4949(3) 0.7456(3) 0.0280(14) Uani 1 1 d . . . . .
H20' H -0.091145 0.505845 0.705815 0.034 Uiso 1 1 calc R . . . .
C21' C -0.1547(6) 0.5399(3) 0.7888(3) 0.0311(15) Uani 1 1 d . . . . .
H21' H -0.201140 0.580572 0.778859 0.037 Uiso 1 1 calc R . . . .
C22' C -0.1504(6) 0.5255(3) 0.8473(3) 0.0279(14) Uani 1 1 d . . . . .
H22' H -0.192810 0.556972 0.877688 0.033 Uiso 1 1 calc R . . . .
C23' C -0.0845(6) 0.4655(3) 0.8617(3) 0.0227(13) Uani 1 1 d . . . . .
H23' H -0.079551 0.457152 0.902220 0.027 Uiso 1 1 calc R . . . .
C24' C 0.4676(6) 0.5939(4) 0.9246(3) 0.0308(15) Uani 1 1 d . . . . .
C25' C 0.2349(6) 0.4992(3) 0.9527(3) 0.0244(13) Uani 1 1 d . . . . .
C26' C 0.4981(6) 0.4395(3) 0.9093(2) 0.0218(13) Uani 1 1 d . . . . .
C27' C 0.4596(6) 0.5187(3) 0.8041(2) 0.0190(12) Uani 1 1 d . . . . .
C28' C 0.2166(6) 0.5720(3) 0.8486(3) 0.0242(13) Uani 1 1 d . . . . .
Mo1A Mo 0.98601(5) 0.84243(3) 0.54566(2) 0.01906(13) Uani 1 1 d . . . . .
P1A P 1.05077(14) 0.72032(8) 0.48955(6) 0.0144(3) Uani 1 1 d . . . . .
O1A O 0.9330(3) 0.64814(19) 0.49211(14) 0.0166(8) Uani 1 1 d . . . . .
O2A O 0.8564(5) 0.9824(2) 0.61364(19) 0.0453(13) Uani 1 1 d . . . . .
O3A O 1.2249(5) 0.9564(2) 0.5078(2) 0.0379(11) Uani 1 1 d . . . . .
O4A O 0.8254(4) 0.8688(2) 0.42498(18) 0.0343(10) Uani 1 1 d . . . . .
O5A O 0.7316(4) 0.7441(2) 0.59160(18) 0.0355(11) Uani 1 1 d . . . . .
O6A O 1.1793(4) 0.8384(2) 0.66458(17) 0.0316(10) Uani 1 1 d . . . . .
C1A C 0.8762(5) 0.6417(3) 0.4281(2) 0.0182(12) Uani 1 1 d . . . . .
C2A C 0.9982(5) 0.6924(3) 0.4088(2) 0.0168(11) Uani 1 1 d . . . . .
H2AA H 0.966668 0.733075 0.388928 0.020 Uiso 1 1 calc R . . . .
H2AB H 1.068573 0.665198 0.385311 0.020 Uiso 1 1 calc R . . . .
C3A C 0.7317(6) 0.6714(3) 0.4291(2) 0.0260(13) Uani 1 1 d . . . . .
H3AA H 0.668268 0.641517 0.450898 0.039 Uiso 1 1 calc GR . . . .
H3AB H 0.692287 0.668430 0.387719 0.039 Uiso 1 1 calc GR . . . .
H3AC H 0.741342 0.723238 0.449340 0.039 Uiso 1 1 calc GR . . . .
C4A C 0.8643(6) 0.5609(3) 0.3985(2) 0.0249(13) Uani 1 1 d . . . . .
H4AA H 0.957832 0.542262 0.399965 0.037 Uiso 1 1 calc GR . . . .
H4AB H 0.828559 0.556481 0.356466 0.037 Uiso 1 1 calc GR . . . .
H4AC H 0.798870 0.531756 0.420001 0.037 Uiso 1 1 calc GR . . . .
C5A C 1.2321(5) 0.6873(3) 0.5041(2) 0.0154(11) Uani 1 1 d . . . . .
C6A C 1.3306(5) 0.7557(3) 0.4951(2) 0.0156(11) Uani 1 1 d . . . . .
C7A C 1.4122(5) 0.7999(3) 0.5433(2) 0.0218(13) Uani 1 1 d . . . . .
H7A H 1.407439 0.787503 0.582534 0.026 Uiso 1 1 calc R . . . .
C8A C 1.4987(6) 0.8606(3) 0.5346(3) 0.0266(14) Uani 1 1 d . . . . .
H8A H 1.555177 0.888706 0.567860 0.032 Uiso 1 1 calc R . . . .
C9A C 1.5060(6) 0.8822(3) 0.4784(2) 0.0242(13) Uani 1 1 d . . . . .
H9A H 1.566209 0.924384 0.472514 0.029 Uiso 1 1 calc R . . . .
C10A C 1.4220(6) 0.8398(3) 0.4313(3) 0.0261(13) Uani 1 1 d . . . . .
H10A H 1.424707 0.853088 0.392328 0.031 Uiso 1 1 calc R . . . .
C11A C 1.3354(5) 0.7794(3) 0.4396(2) 0.0204(12) Uani 1 1 d . . . . .
H11A H 1.276601 0.752709 0.406510 0.025 Uiso 1 1 calc R . . . .
C12A C 1.2551(5) 0.6146(3) 0.4615(2) 0.0160(11) Uani 1 1 d . . . . .
C13A C 1.3534(6) 0.6109(3) 0.4175(2) 0.0230(13) Uani 1 1 d . . . . .
H13A H 1.407821 0.654844 0.411634 0.028 Uiso 1 1 calc R . . . .
C14A C 1.3727(6) 0.5433(3) 0.3820(3) 0.0262(13) Uani 1 1 d . . . . .
H14A H 1.438687 0.541787 0.351531 0.031 Uiso 1 1 calc R . . . .
C15A C 1.2971(6) 0.4788(3) 0.3907(3) 0.0273(14) Uani 1 1 d . . . . .
H15A H 1.309301 0.432934 0.365987 0.033 Uiso 1 1 calc R . . . .
C16A C 1.2034(6) 0.4816(3) 0.4357(2) 0.0249(13) Uani 1 1 d . . . . .
H16A H 1.152795 0.437075 0.442788 0.030 Uiso 1 1 calc R . . . .
C17A C 1.1824(6) 0.5486(3) 0.4706(2) 0.0197(12) Uani 1 1 d . . . . .
H17A H 1.117172 0.549469 0.501380 0.024 Uiso 1 1 calc R . . . .
C18A C 1.2470(5) 0.6693(3) 0.5693(2) 0.0161(11) Uani 1 1 d . . . . .
C19A C 1.1350(6) 0.6656(3) 0.6063(2) 0.0212(12) Uani 1 1 d . . . . .
H19A H 1.043532 0.675266 0.592465 0.025 Uiso 1 1 calc R . . . .
C20A C 1.1556(6) 0.6476(3) 0.6642(2) 0.0246(13) Uani 1 1 d . . . . .
H20A H 1.078256 0.645372 0.689314 0.029 Uiso 1 1 calc R . . . .
C21A C 1.2882(6) 0.6333(3) 0.6848(2) 0.0246(13) Uani 1 1 d . . . . .
H21A H 1.302880 0.621705 0.724035 0.030 Uiso 1 1 calc R . . . .
C22A C 1.3998(6) 0.6360(3) 0.6472(3) 0.0301(14) Uani 1 1 d . . . . .
H22A H 1.491275 0.626229 0.660940 0.036 Uiso 1 1 calc R . . . .
C23A C 1.3793(5) 0.6525(3) 0.5905(2) 0.0187(12) Uani 1 1 d . . . . .
H23A H 1.456348 0.652656 0.565077 0.022 Uiso 1 1 calc R . . . .
C24A C 0.9061(6) 0.9323(3) 0.5890(3) 0.0287(14) Uani 1 1 d . . . . .
C25A C 1.1452(6) 0.9127(3) 0.5207(3) 0.0245(13) Uani 1 1 d . . . . .
C26A C 0.8787(6) 0.8567(3) 0.4685(3) 0.0234(13) Uani 1 1 d . U . . .
C27A C 0.8229(6) 0.7790(3) 0.5743(2) 0.0216(13) Uani 1 1 d . . . . .
C28A C 1.1098(6) 0.8372(3) 0.6217(2) 0.0203(12) Uani 1 1 d . U . . .

loop_
_atom_site_aniso_label
_atom_site_aniso_U_11
_atom_site_aniso_U_22
_atom_site_aniso_U_33
_atom_site_aniso_U_23
_atom_site_aniso_U_13
_atom_site_aniso_U_12
Mo 0.0176(3) 0.0158(3) 0.0182(3) 0.0044(2) 0.00219(18) 0.00634(18)
P 0.0125(7) 0.0171(8) 0.0122(7) 0.0027(6) -0.0001(5) 0.0024(5)
O1 0.018(2) 0.023(2) 0.014(2) 0.0047(16) 0.0002(15) 0.0013(15)
O2 0.057(3) 0.026(3) 0.041(3) 0.004(2) 0.014(2) 0.016(2)
O3 0.045(3) 0.031(3) 0.024(2) -0.0050(19) -0.015(2) 0.011(2)
O4 0.031(3) 0.033(3) 0.037(3) 0.009(2) 0.0110(19) 0.001(2)
O5 0.039(3) 0.054(3) 0.037(3) 0.022(2) -0.005(2) 0.017(2)
O6 0.0392(18) 0.0379(18) 0.0457(18) 0.0111(15) 0.0077(15) 0.0017(15)
C1 0.017(3) 0.031(3) 0.010(3) 0.005(2) -0.001(2) 0.002(2)
C2 0.017(3) 0.030(3) 0.016(3) 0.003(2) -0.001(2) 0.008(2)
C3 0.021(3) 0.045(4) 0.022(3) 0.007(3) -0.005(2) 0.001(3)
C4 0.026(3) 0.027(3) 0.022(3) -0.002(3) -0.001(2) -0.009(3)
C5 0.017(3) 0.016(3) 0.012(3) 0.007(2) 0.002(2) 0.005(2)
C6 0.017(3) 0.006(3) 0.011(3) 0.002(2) 0.002(2) -0.0006(19)
C7 0.017(3) 0.017(3) 0.014(3) 0.002(2) 0.002(2) 0.001(2)
C8 0.017(3) 0.016(3) 0.017(3) 0.002(2) -0.007(2) 0.001(2)
C9 0.032(3) 0.016(3) 0.018(3) 0.007(2) -0.001(2) 0.005(2)
C10 0.023(3) 0.018(3) 0.014(3) 0.009(2) 0.004(2) 0.001(2)
C11 0.013(3) 0.019(3) 0.023(3) 0.008(2) 0.001(2) 0.004(2)
C12 0.013(3) 0.017(3) 0.013(3) -0.003(2) -0.007(2) 0.007(2)
C13 0.020(3) 0.025(3) 0.025(3) 0.003(3) -0.001(2) 0.000(2)
C14 0.031(3) 0.014(3) 0.032(4) -0.006(3) -0.004(3) -0.002(2)
C15 0.026(3) 0.025(3) 0.025(3) -0.007(3) -0.008(2) 0.012(3)
C16 0.024(3) 0.033(4) 0.018(3) 0.002(3) 0.000(2) 0.009(3)
C17 0.022(3) 0.022(3) 0.012(3) 0.003(2) -0.003(2) 0.002(2)
C18 0.010(3) 0.016(3) 0.026(3) 0.004(2) 0.005(2) 0.006(2)
C19 0.016(3) 0.015(3) 0.024(3) 0.005(2) 0.008(2) 0.007(2)
C20 0.026(3) 0.028(3) 0.032(4) 0.012(3) 0.010(3) 0.007(3)
C21 0.027(3) 0.024(3) 0.045(4) 0.014(3) 0.011(3) 0.000(3)
C22 0.018(3) 0.023(3) 0.042(4) 0.005(3) -0.002(3) -0.002(2)
C23 0.017(3) 0.018(3) 0.026(3) 0.005(2) 0.001(2) 0.001(2)
C24 0.032(4) 0.026(4) 0.027(4) 0.009(3) 0.006(3) 0.008(3)
C25 0.0229(15) 0.0214(15) 0.0225(15) 0.0024(10) 0.0017(9) 0.0028(9)
C26 0.027(3) 0.022(3) 0.011(3) 0.000(2) 0.001(2) 0.008(2)
C27 0.024(3) 0.026(3) 0.030(4) 0.013(3) 0.004(3) 0.010(2)
C28 0.0264(15) 0.0249(16) 0.0265(16) 0.0055(10) 0.0020(9) 0.0037(10)
Mo' 0.0164(3) 0.0183(3) 0.0178(3) 0.0007(2) 0.00149(18) -0.00035(18)
P' 0.0152(7) 0.0159(7) 0.0161(8) 0.0027(6) 0.0003(5) 0.0023(5)
O1' 0.020(2) 0.030(2) 0.023(2) 0.0062(17) 0.0068(16) 0.0082(17)
O2' 0.044(3) 0.042(3) 0.041(3) -0.008(2) -0.005(2) -0.020(2)
O3' 0.041(3) 0.029(3) 0.024(2) -0.0082(19) 0.0171(19) -0.0046(19)
O4' 0.024(2) 0.046(3) 0.031(3) 0.009(2) -0.0063(18) 0.009(2)
O5' 0.028(2) 0.041(3) 0.026(2) 0.017(2) 0.0116(18) 0.0036(19)
O6' 0.031(2) 0.026(2) 0.046(3) 0.012(2) 0.0045(19) 0.0065(19)
C1' 0.029(3) 0.021(3) 0.018(3) 0.002(2) 0.006(2) 0.010(2)
C2' 0.010(3) 0.023(3) 0.022(3) 0.005(2) 0.001(2) 0.002(2)
C3' 0.022(3) 0.031(4) 0.037(4) 0.008(3) 0.012(3) 0.003(3)
C4' 0.034(4) 0.037(4) 0.037(4) 0.001(3) 0.014(3) 0.004(3)
C5' 0.012(3) 0.018(3) 0.014(3) 0.000(2) -0.002(2) -0.001(2)
C6' 0.018(3) 0.009(3) 0.023(3) 0.000(2) 0.005(2) 0.005(2)
C7' 0.016(3) 0.016(3) 0.021(3) 0.001(2) -0.005(2) 0.000(2)
C8' 0.016(3) 0.019(3) 0.024(3) 0.008(2) 0.008(2) 0.000(2)
C9' 0.027(3) 0.021(3) 0.018(3) 0.005(2) 0.003(2) 0.003(2)
C10' 0.028(3) 0.021(3) 0.026(3) 0.008(3) 0.002(2) 0.003(2)
C11' 0.015(3) 0.023(3) 0.023(3) 0.007(2) -0.006(2) 0.003(2)
C12' 0.011(3) 0.026(3) 0.014(3) 0.000(2) 0.000(2) -0.005(2)
C13' 0.024(3) 0.020(3) 0.033(4) -0.004(3) 0.000(2) -0.002(2)
C14' 0.035(4) 0.020(3) 0.036(4) 0.003(3) 0.007(3) -0.001(3)
C15' 0.054(4) 0.026(4) 0.018(3) -0.006(3) 0.004(3) -0.018(3)
C16' 0.055(5) 0.039(4) 0.029(4) 0.008(3) -0.010(3) -0.018(3)
C17' 0.031(3) 0.022(3) 0.024(3) 0.008(3) 0.002(3) 0.000(3)
C18' 0.011(3) 0.013(3) 0.021(3) 0.002(2) -0.001(2) 0.002(2)
C19' 0.020(3) 0.022(3) 0.024(3) 0.004(3) -0.001(2) 0.003(2)
C20' 0.023(3) 0.037(4) 0.027(3) 0.017(3) -0.003(2) 0.001(3)
C21' 0.025(3) 0.025(3) 0.049(4) 0.017(3) 0.006(3) 0.009(3)
C22' 0.021(3) 0.023(3) 0.043(4) 0.012(3) 0.012(3) 0.006(2)
C23' 0.021(3) 0.019(3) 0.032(3) 0.013(3) 0.000(2) 0.008(2)
C24' 0.025(3) 0.036(4) 0.029(4) 0.004(3) 0.000(3) -0.006(3)
C25' 0.024(3) 0.022(3) 0.025(3) 0.002(3) 0.003(2) -0.006(2)
C26' 0.018(3) 0.026(3) 0.017(3) -0.004(2) -0.006(2) -0.005(2)
C27' 0.020(3) 0.015(3) 0.022(3) 0.002(2) 0.001(2) 0.001(2)
C28' 0.020(3) 0.026(3) 0.026(3) 0.002(3) 0.007(2) 0.003(2)
Mo1A 0.0197(3) 0.0193(3) 0.0175(3) -0.0013(2) -0.00204(19) 0.00794(19)
P1A 0.0138(7) 0.0158(7) 0.0137(7) 0.0027(6) 0.0007(5) 0.0029(5)
O1A 0.0169(19) 0.021(2) 0.0118(19) 0.0030(15) -0.0014(14) 0.0000(15)
O2A 0.056(3) 0.041(3) 0.037(3) -0.010(2) -0.005(2) 0.029(2)
O3A 0.036(3) 0.024(3) 0.051(3) 0.004(2) -0.002(2) -0.004(2)
O4A 0.040(3) 0.037(3) 0.028(2) 0.010(2) -0.0050(19) 0.016(2)
O5A 0.028(3) 0.051(3) 0.030(3) 0.011(2) 0.0062(19) 0.007(2)
O6A 0.040(3) 0.032(3) 0.019(2) -0.0089(18) -0.0095(18) 0.0153(19)
C1A 0.017(3) 0.025(3) 0.011(3) 0.000(2) -0.005(2) -0.001(2)
C2A 0.015(3) 0.019(3) 0.018(3) 0.005(2) 0.002(2) 0.004(2)
C3A 0.024(3) 0.035(4) 0.019(3) 0.003(3) 0.000(2) 0.004(3)
C4A 0.029(3) 0.024(3) 0.020(3) 0.001(3) 0.000(2) -0.003(2)
C5A 0.013(3) 0.019(3) 0.014(3) 0.002(2) -0.003(2) 0.003(2)
C6A 0.011(3) 0.015(3) 0.022(3) 0.004(2) 0.009(2) 0.004(2)
C7A 0.017(3) 0.024(3) 0.022(3) -0.002(2) 0.004(2) 0.004(2)
C8A 0.017(3) 0.030(4) 0.030(4) 0.000(3) -0.006(2) -0.001(2)
C9A 0.023(3) 0.022(3) 0.030(4) 0.010(3) 0.003(2) 0.001(2)
C10A 0.024(3) 0.029(4) 0.024(3) 0.005(3) -0.002(2) -0.006(3)
C11A 0.018(3) 0.023(3) 0.019(3) 0.000(2) -0.002(2) 0.003(2)
C12A 0.014(3) 0.016(3) 0.018(3) 0.001(2) -0.002(2) 0.006(2)
C13A 0.023(3) 0.020(3) 0.022(3) -0.006(2) -0.004(2) -0.001(2)
C14A 0.025(3) 0.029(4) 0.025(3) 0.002(3) 0.007(2) 0.007(3)
C15A 0.031(3) 0.018(3) 0.031(4) -0.004(3) -0.002(3) 0.004(2)
C16A 0.030(3) 0.020(3) 0.025(3) 0.009(3) 0.001(2) 0.002(2)
C17A 0.021(3) 0.015(3) 0.024(3) 0.007(2) -0.001(2) 0.005(2)
C18A 0.014(3) 0.019(3) 0.015(3) 0.001(2) -0.001(2) 0.004(2)
C19A 0.020(3) 0.021(3) 0.023(3) 0.003(2) -0.002(2) 0.007(2)
C20A 0.030(3) 0.030(3) 0.016(3) 0.006(3) 0.004(2) 0.013(3)
C21A 0.028(3) 0.034(4) 0.015(3) 0.009(3) -0.002(2) 0.011(3)
C22A 0.028(3) 0.038(4) 0.028(4) 0.012(3) -0.002(3) 0.014(3)
C23A 0.016(3) 0.022(3) 0.020(3) 0.006(2) 0.005(2) 0.007(2)
C24A 0.024(3) 0.038(4) 0.024(3) 0.005(3) -0.006(2) 0.013(3)
C25A 0.028(3) 0.015(3) 0.028(3) -0.003(3) -0.007(3) 0.007(2)
C26A 0.0228(15) 0.0231(15) 0.0245(15) 0.0036(10) 0.0019(9) 0.0036(9)
C27A 0.018(3) 0.034(4) 0.014(3) 0.005(3) -0.001(2) 0.010(3)
C28A 0.0213(14) 0.0199(15) 0.0195(15) 0.0016(9) 0.0022(9) 0.0026(9)

loop_
_atom_type_symbol
_atom_type_description
_atom_type_scat_dispersion_real
_atom_type_scat_dispersion_imag
_atom_type_scat_source
C C 0.0033 0.0016 'International Tables Vol C Tables 4.2.6.8 and 6.1.1.4'
H H 0.0000 0.0000 'International Tables Vol C Tables 4.2.6.8 and 6.1.1.4'
O O 0.0106 0.0060 'International Tables Vol C Tables 4.2.6.8 and 6.1.1.4'
P P 0.1023 0.0942 'International Tables Vol C Tables 4.2.6.8 and 6.1.1.4'
Mo Mo -1.6832 0.6857 'International Tables Vol C Tables 4.2.6.8 and 6.1.1.4'

loop_
_geom_angle_atom_site_label_1
_geom_angle_atom_site_label_2
_geom_angle_atom_site_label_3
_geom_angle
_geom_angle_site_symmetry_1
_geom_angle_site_symmetry_3
_geom_angle_publ_flag
C24 Mo P 172.68(17) . . ?
C24 Mo C25 87.4(2) . . ?
C24 Mo C26 88.9(2) . . ?
C24 Mo C27 91.9(2) . . ?
C24 Mo C28 86.3(2) . . ?
C25 Mo P 94.21(16) . . ?
C25 Mo C28 87.1(2) . . ?
C26 Mo P 83.93(15) . . ?
C26 Mo C25 93.4(2) . . ?
C26 Mo C28 175.1(2) . . ?
C27 Mo P 87.50(16) . . ?
C27 Mo C25 172.0(2) . . ?
C27 Mo C26 94.6(2) . . ?
C27 Mo C28 85.0(2) . . ?
C28 Mo P 100.87(16) . . ?
O1 P Mo 113.45(13) . . ?
O1 P C1 39.56(17) . . ?
O1 P C2 80.1(2) . . ?
O1 P C5 107.8(2) . . ?
C1 P Mo 119.52(14) . . ?
C2 P Mo 120.10(18) . . ?
C2 P C1 41.4(2) . . ?
C2 P C5 108.3(2) . . ?
C5 P Mo 119.82(17) . . ?
C5 P C1 120.3(2) . . ?
C1 O1 P 95.4(3) . . ?
O1 C1 P 45.0(2) . . ?
O1 C1 C2 95.5(4) . . ?
O1 C1 C3 108.2(4) . . ?
O1 C1 C4 110.2(4) . . ?
C2 C1 P 51.6(2) . . ?
C3 C1 P 113.8(4) . . ?
C3 C1 C2 114.1(5) . . ?
C4 C1 P 133.9(4) . . ?
C4 C1 C2 116.3(4) . . ?
C4 C1 C3 111.2(5) . . ?
P C2 H2A 114.1 . . ?
P C2 H2B 114.1 . . ?
C1 C2 P 87.0(3) . . ?
C1 C2 H2A 114.1 . . ?
C1 C2 H2B 114.1 . . ?
H2A C2 H2B 111.3 . . ?
C1 C3 H3A 109.5 . . ?
C1 C3 H3B 109.5 . . ?
C1 C3 H3C 109.5 . . ?
H3A C3 H3B 109.5 . . ?
H3A C3 H3C 109.5 . . ?
H3B C3 H3C 109.5 . . ?
C1 C4 H4A 109.5 . . ?
C1 C4 H4B 109.5 . . ?
C1 C4 H4C 109.5 . . ?
H4A C4 H4B 109.5 . . ?
H4A C4 H4C 109.5 . . ?
H4B C4 H4C 109.5 . . ?
C6 C5 P 111.4(3) . . ?
C6 C5 C18 112.6(4) . . ?
C12 C5 P 113.9(3) . . ?
C12 C5 C6 105.1(4) . . ?
C12 C5 C18 114.0(4) . . ?
C18 C5 P 100.0(3) . . ?
C7 C6 C5 117.3(4) . . ?
C11 C6 C5 123.8(4) . . ?
C11 C6 C7 118.6(4) . . ?
C6 C7 H7 120.1 . . ?
C8 C7 C6 119.7(5) . . ?
C8 C7 H7 120.1 . . ?
C7 C8 H8 119.5 . . ?
C9 C8 C7 121.1(5) . . ?
C9 C8 H8 119.5 . . ?
C8 C9 H9 120.3 . . ?
C8 C9 C10 119.3(5) . . ?
C10 C9 H9 120.3 . . ?
C9 C10 H10 119.9 . . ?
C9 C10 C11 120.3(5) . . ?
C11 C10 H10 119.9 . . ?
C6 C11 C10 120.9(5) . . ?
C6 C11 H11 119.5 . . ?
C10 C11 H11 119.5 . . ?
C13 C12 C5 118.2(5) . . ?
C17 C12 C5 124.0(5) . . ?
C17 C12 C13 117.5(5) . . ?
C12 C13 H13 119.7 . . ?
C14 C13 C12 120.6(5) . . ?
C14 C13 H13 119.7 . . ?
C13 C14 H14 119.5 . . ?
C15 C14 C13 120.9(6) . . ?
C15 C14 H14 119.5 . . ?
C14 C15 H15 120.3 . . ?
C16 C15 C14 119.3(5) . . ?
C16 C15 H15 120.3 . . ?
C15 C16 H16 119.5 . . ?
C15 C16 C17 121.1(5) . . ?
C17 C16 H16 119.5 . . ?
C12 C17 H17 119.7 . . ?
C16 C17 C12 120.5(5) . . ?
C16 C17 H17 119.7 . . ?
C19 C18 C5 119.9(4) . . ?
C23 C18 C5 121.8(5) . . ?
C23 C18 C19 118.2(5) . . ?
C18 C19 H19 119.6 . . ?
C20 C19 C18 120.9(5) . . ?
C20 C19 H19 119.6 . . ?
C19 C20 H20 119.8 . . ?
C19 C20 C21 120.4(6) . . ?
C21 C20 H20 119.8 . . ?
C20 C21 H21 120.5 . . ?
C22 C21 C20 119.0(6) . . ?
C22 C21 H21 120.5 . . ?
C21 C22 H22 119.5 . . ?
C21 C22 C23 121.1(5) . . ?
C23 C22 H22 119.5 . . ?
C18 C23 H23 119.8 . . ?
C22 C23 C18 120.5(5) . . ?
C22 C23 H23 119.8 . . ?
O2 C24 Mo 178.7(5) . . ?
O3 C25 Mo 176.2(5) . . ?
O4 C26 Mo 179.2(5) . . ?
O5 C27 Mo 175.1(5) . . ?
O6 C28 Mo 173.8(5) . . ?
C24' Mo' P' 172.35(18) . . ?
C24' Mo' C25' 89.1(2) . . ?
C24' Mo' C26' 89.2(2) . . ?
C24' Mo' C27' 89.0(2) . . ?
C24' Mo' C28' 88.6(2) . . ?
C25' Mo' P' 94.30(15) . . ?
C26' Mo' P' 83.85(15) . . ?
C26' Mo' C25' 92.2(2) . . ?
C26' Mo' C27' 94.3(2) . . ?
C26' Mo' C28' 177.4(2) . . ?
C27' Mo' P' 88.38(15) . . ?
C27' Mo' C25' 173.2(2) . . ?
C27' Mo' C28' 84.4(2) . . ?
C28' Mo' P' 98.32(16) . . ?
C28' Mo' C25' 89.0(2) . . ?
O1' P' Mo' 114.58(14) . . ?
O1' P' C1' 40.18(18) . . ?
O1' P' C2' 80.5(2) . . ?
O1' P' C5' 107.9(2) . . ?
C1' P' Mo' 119.72(16) . . ?
C2' P' Mo' 119.48(18) . . ?
C2' P' C1' 41.3(2) . . ?
C2' P' C5' 106.9(2) . . ?
C5' P' Mo' 120.30(16) . . ?
C5' P' C1' 119.9(2) . . ?
C1' O1' P' 94.2(3) . . ?
O1' C1' P' 45.6(2) . . ?
O1' C1' C2' 95.5(4) . . ?
O1' C1' C3' 108.2(4) . . ?
O1' C1' C4' 109.4(4) . . ?
C2' C1' P' 51.1(2) . . ?
C3' C1' P' 115.2(4) . . ?
C3' C1' C2' 116.3(5) . . ?
C4' C1' P' 133.1(4) . . ?
C4' C1' C2' 115.8(5) . . ?
C4' C1' C3' 110.3(5) . . ?
P' C2' H2'A 114.0 . . ?
P' C2' H2'B 114.0 . . ?
C1' C2' P' 87.6(3) . . ?
C1' C2' H2'A 114.0 . . ?
C1' C2' H2'B 114.0 . . ?
H2'A C2' H2'B 111.2 . . ?
C1' C3' H3'A 109.5 . . ?
C1' C3' H3'B 109.5 . . ?
C1' C3' H3'C 109.5 . . ?
H3'A C3' H3'B 109.5 . . ?
H3'A C3' H3'C 109.5 . . ?
H3'B C3' H3'C 109.5 . . ?
C1' C4' H4'A 109.5 . . ?
C1' C4' H4'B 109.5 . . ?
C1' C4' H4'C 109.5 . . ?
H4'A C4' H4'B 109.5 . . ?
H4'A C4' H4'C 109.5 . . ?
H4'B C4' H4'C 109.5 . . ?
C6' C5' P' 110.3(3) . . ?
C6' C5' C18' 112.9(4) . . ?
C12' C5' P' 113.3(3) . . ?
C12' C5' C6' 104.1(4) . . ?
C12' C5' C18' 115.8(4) . . ?
C18' C5' P' 100.7(3) . . ?
C7' C6' C5' 117.6(4) . . ?
C11' C6' C5' 124.3(5) . . ?
C11' C6' C7' 118.0(5) . . ?
C6' C7' H7' 119.8 . . ?
C8' C7' C6' 120.4(5) . . ?
C8' C7' H7' 119.8 . . ?
C7' C8' H8' 120.0 . . ?
C9' C8' C7' 120.0(5) . . ?
C9' C8' H8' 120.0 . . ?
C8' C9' H9' 120.0 . . ?
C8' C9' C10' 120.0(5) . . ?
C10' C9' H9' 120.0 . . ?
C9' C10' H10' 119.8 . . ?
C9' C10' C11' 120.4(5) . . ?
C11' C10' H10' 119.8 . . ?
C6' C11' H11' 119.4 . . ?
C10' C11' C6' 121.1(5) . . ?
C10' C11' H11' 119.4 . . ?
C13' C12' C5' 119.4(5) . . ?
C13' C12' C17' 118.2(5) . . ?
C17' C12' C5' 122.3(5) . . ?
C12' C13' H13' 119.3 . . ?
C14' C13' C12' 121.4(6) . . ?
C14' C13' H13' 119.3 . . ?
C13' C14' H14' 119.8 . . ?
C15' C14' C13' 120.4(6) . . ?
C15' C14' H14' 119.8 . . ?
C14' C15' H15' 120.5 . . ?
C16' C15' C14' 119.0(6) . . ?
C16' C15' H15' 120.5 . . ?
C15' C16' H16' 119.5 . . ?
C15' C16' C17' 121.1(6) . . ?
C17' C16' H16' 119.5 . . ?
C12' C17' C16' 119.8(6) . . ?
C12' C17' H17' 120.1 . . ?
C16' C17' H17' 120.1 . . ?
C19' C18' C5' 119.7(4) . . ?
C23' C18' C5' 122.4(5) . . ?
C23' C18' C19' 117.8(5) . . ?
C18' C19' H19' 119.7 . . ?
C20' C19' C18' 120.6(5) . . ?
C20' C19' H19' 119.7 . . ?
C19' C20' H20' 119.5 . . ?
C21' C20' C19' 121.0(5) . . ?
C21' C20' H20' 119.5 . . ?
C20' C21' H21' 120.3 . . ?
C20' C21' C22' 119.4(5) . . ?
C22' C21' H21' 120.3 . . ?
C21' C22' H22' 119.8 . . ?
C21' C22' C23' 120.3(5) . . ?
C23' C22' H22' 119.8 . . ?
C18' C23' H23' 119.6 . . ?
C22' C23' C18' 120.9(5) . . ?
C22' C23' H23' 119.6 . . ?
O2' C24' Mo' 177.9(6) . . ?
O3' C25' Mo' 176.1(5) . . ?
O4' C26' Mo' 178.8(5) . . ?
O5' C27' Mo' 173.5(5) . . ?
O6' C28' Mo' 174.0(5) . . ?
C24A Mo1A P1A 171.76(18) . . ?
C24A Mo1A C25A 88.0(2) . . ?
C24A Mo1A C26A 89.0(2) . . ?
C24A Mo1A C27A 88.0(2) . . ?
C24A Mo1A C28A 89.8(2) . . ?
C25A Mo1A P1A 99.36(15) . . ?
C26A Mo1A P1A 87.88(16) . . ?
C26A Mo1A C25A 85.4(2) . . ?
C26A Mo1A C27A 95.0(2) . . ?
C26A Mo1A C28A 173.7(2) . . ?
C27A Mo1A P1A 84.72(16) . . ?
C27A Mo1A C25A 175.9(2) . . ?
C27A Mo1A C28A 91.1(2) . . ?
C28A Mo1A P1A 94.14(15) . . ?
C28A Mo1A C25A 88.5(2) . . ?
O1A P1A Mo1A 114.31(13) . . ?
O1A P1A C1A 39.74(17) . . ?
O1A P1A C2A 79.8(2) . . ?
O1A P1A C5A 106.1(2) . . ?
C1A P1A Mo1A 118.91(14) . . ?
C2A P1A Mo1A 120.07(17) . . ?
C2A P1A C1A 41.2(2) . . ?
C2A P1A C5A 108.1(2) . . ?
C5A P1A Mo1A 120.63(16) . . ?
C5A P1A C1A 120.1(2) . . ?
C1A O1A P1A 95.0(3) . . ?
O1A C1A P1A 45.22(19) . . ?
O1A C1A C2A 95.6(4) . . ?
O1A C1A C3A 107.6(4) . . ?
O1A C1A C4A 109.1(4) . . ?
C2A C1A P1A 51.9(2) . . ?
C3A C1A P1A 113.3(4) . . ?
C3A C1A C2A 116.2(5) . . ?
C4A C1A P1A 134.2(4) . . ?
C4A C1A C2A 116.0(4) . . ?
C4A C1A C3A 110.7(4) . . ?
P1A C2A H2AA 114.2 . . ?
P1A C2A H2AB 114.2 . . ?
C1A C2A P1A 86.8(3) . . ?
C1A C2A H2AA 114.2 . . ?
C1A C2A H2AB 114.2 . . ?
H2AA C2A H2AB 111.3 . . ?
C1A C3A H3AA 109.5 . . ?
C1A C3A H3AB 109.5 . . ?
C1A C3A H3AC 109.5 . . ?
H3AA C3A H3AB 109.5 . . ?
H3AA C3A H3AC 109.5 . . ?
H3AB C3A H3AC 109.5 . . ?
C1A C4A H4AA 109.5 . . ?
C1A C4A H4AB 109.5 . . ?
C1A C4A H4AC 109.5 . . ?
H4AA C4A H4AB 109.5 . . ?
H4AA C4A H4AC 109.5 . . ?
H4AB C4A H4AC 109.5 . . ?
C6A C5A P1A 101.0(3) . . ?
C6A C5A C12A 114.4(4) . . ?
C6A C5A C18A 113.0(4) . . ?
C12A C5A P1A 112.5(3) . . ?
C12A C5A C18A 105.9(4) . . ?
C18A C5A P1A 110.1(3) . . ?
C7A C6A C5A 121.6(5) . . ?
C11A C6A C5A 121.6(5) . . ?
C11A C6A C7A 116.7(5) . . ?
C6A C7A H7A 119.5 . . ?
C8A C7A C6A 120.9(5) . . ?
C8A C7A H7A 119.5 . . ?
C7A C8A H8A 119.2 . . ?
C7A C8A C9A 121.6(5) . . ?
C9A C8A H8A 119.2 . . ?
C8A C9A H9A 121.4 . . ?
C10A C9A C8A 117.2(5) . . ?
C10A C9A H9A 121.4 . . ?
C9A C10A H10A 119.2 . . ?
C11A C10A C9A 121.5(5) . . ?
C11A C10A H10A 119.2 . . ?
C6A C11A H11A 119.1 . . ?
C10A C11A C6A 121.9(5) . . ?
C10A C11A H11A 119.1 . . ?
C13A C12A C5A 123.4(5) . . ?
C17A C12A C5A 118.5(5) . . ?
C17A C12A C13A 117.8(5) . . ?
C12A C13A H13A 119.6 . . ?
C12A C13A C14A 120.7(5) . . ?
C14A C13A H13A 119.6 . . ?
C13A C14A H14A 119.7 . . ?
C15A C14A C13A 120.5(6) . . ?
C15A C14A H14A 119.7 . . ?
C14A C15A H15A 120.4 . . ?
C14A C15A C16A 119.2(5) . . ?
C16A C15A H15A 120.4 . . ?
C15A C16A H16A 119.7 . . ?
C15A C16A C17A 120.6(5) . . ?
C17A C16A H16A 119.7 . . ?
C12A C17A H17A 119.5 . . ?
C16A C17A C12A 121.1(5) . . ?
C16A C17A H17A 119.5 . . ?
C19A C18A C5A 123.6(4) . . ?
C19A C18A C23A 118.1(5) . . ?
C23A C18A C5A 118.2(4) . . ?
C18A C19A H19A 119.7 . . ?
C18A C19A C20A 120.6(5) . . ?
C20A C19A H19A 119.7 . . ?
C19A C20A H20A 119.9 . . ?
C21A C20A C19A 120.2(5) . . ?
C21A C20A H20A 119.9 . . ?
C20A C21A H21A 120.4 . . ?
C20A C21A C22A 119.1(5) . . ?
C22A C21A H21A 120.4 . . ?
C21A C22A H22A 119.6 . . ?
C23A C22A C21A 120.7(5) . . ?
C23A C22A H22A 119.6 . . ?
C18A C23A H23A 119.4 . . ?
C22A C23A C18A 121.2(5) . . ?
C22A C23A H23A 119.4 . . ?
O2A C24A Mo1A 177.8(6) . . ?
O3A C25A Mo1A 173.8(5) . . ?
O4A C26A Mo1A 175.2(5) . . ?
O5A C27A Mo1A 178.5(5) . . ?
O6A C28A Mo1A 176.2(5) . . ?

loop_
_geom_bond_atom_site_label_1
_geom_bond_atom_site_label_2
_geom_bond_distance
_geom_bond_site_symmetry_2
_geom_bond_publ_flag
Mo P 2.5313(14) . ?
Mo C24 2.009(6) . ?
Mo C25 2.044(6) . ?
Mo C26 2.042(6) . ?
Mo C27 2.028(6) . ?
Mo C28 2.053(6) . ?
P O1 1.666(4) . ?
P C1 2.344(5) . ?
P C2 1.839(5) . ?
P C5 1.896(5) . ?
O1 C1 1.500(6) . ?
O2 C24 1.142(7) . ?
O3 C25 1.144(6) . ?
O4 C26 1.159(6) . ?
O5 C27 1.152(6) . ?
O6 C28 1.136(6) . ?
C1 C2 1.551(7) . ?
C1 C3 1.518(7) . ?
C1 C4 1.509(7) . ?
C2 H2A 0.9900 . ?
C2 H2B 0.9900 . ?
C3 H3A 0.9800 . ?
C3 H3B 0.9800 . ?
C3 H3C 0.9800 . ?
C4 H4A 0.9800 . ?
C4 H4B 0.9800 . ?
C4 H4C 0.9800 . ?
C5 C6 1.546(7) . ?
C5 C12 1.543(7) . ?
C5 C18 1.563(7) . ?
C6 C7 1.412(7) . ?
C6 C11 1.380(7) . ?
C7 H7 0.9500 . ?
C7 C8 1.392(7) . ?
C8 H8 0.9500 . ?
C8 C9 1.382(7) . ?
C9 H9 0.9500 . ?
C9 C10 1.382(7) . ?
C10 H10 0.9500 . ?
C10 C11 1.399(7) . ?
C11 H11 0.9500 . ?
C12 C13 1.403(7) . ?
C12 C17 1.396(7) . ?
C13 H13 0.9500 . ?
C13 C14 1.381(7) . ?
C14 H14 0.9500 . ?
C14 C15 1.372(8) . ?
C15 H15 0.9500 . ?
C15 C16 1.364(8) . ?
C16 H16 0.9500 . ?
C16 C17 1.388(7) . ?
C17 H17 0.9500 . ?
C18 C19 1.395(7) . ?
C18 C23 1.394(7) . ?
C19 H19 0.9500 . ?
C19 C20 1.377(7) . ?
C20 H20 0.9500 . ?
C20 C21 1.395(8) . ?
C21 H21 0.9500 . ?
C21 C22 1.369(8) . ?
C22 H22 0.9500 . ?
C22 C23 1.384(7) . ?
C23 H23 0.9500 . ?
Mo' P' 2.5147(14) . ?
Mo' C24' 1.996(6) . ?
Mo' C25' 2.064(6) . ?
Mo' C26' 2.043(6) . ?
Mo' C27' 2.045(6) . ?
Mo' C28' 2.053(6) . ?
P' O1' 1.668(4) . ?
P' C1' 2.330(5) . ?
P' C2' 1.815(5) . ?
P' C5' 1.906(5) . ?
O1' C1' 1.508(6) . ?
O2' C24' 1.141(7) . ?
O3' C25' 1.143(6) . ?
O4' C26' 1.152(6) . ?
O5' C27' 1.134(6) . ?
O6' C28' 1.142(6) . ?
C1' C2' 1.538(7) . ?
C1' C3' 1.529(8) . ?
C1' C4' 1.522(8) . ?
C2' H2'A 0.9900 . ?
C2' H2'B 0.9900 . ?
C3' H3'A 0.9800 . ?
C3' H3'B 0.9800 . ?
C3' H3'C 0.9800 . ?
C4' H4'A 0.9800 . ?
C4' H4'B 0.9800 . ?
C4' H4'C 0.9800 . ?
C5' C6' 1.548(7) . ?
C5' C12' 1.534(7) . ?
C5' C18' 1.553(7) . ?
C6' C7' 1.408(7) . ?
C6' C11' 1.385(7) . ?
C7' H7' 0.9500 . ?
C7' C8' 1.399(7) . ?
C8' H8' 0.9500 . ?
C8' C9' 1.371(7) . ?
C9' H9' 0.9500 . ?
C9' C10' 1.381(8) . ?
C10' H10' 0.9500 . ?
C10' C11' 1.382(7) . ?
C11' H11' 0.9500 . ?
C12' C13' 1.387(8) . ?
C12' C17' 1.397(7) . ?
C13' H13' 0.9500 . ?
C13' C14' 1.387(8) . ?
C14' H14' 0.9500 . ?
C14' C15' 1.382(8) . ?
C15' H15' 0.9500 . ?
C15' C16' 1.376(9) . ?
C16' H16' 0.9500 . ?
C16' C17' 1.403(8) . ?
C17' H17' 0.9500 . ?
C18' C19' 1.403(7) . ?
C18' C23' 1.391(7) . ?
C19' H19' 0.9500 . ?
C19' C20' 1.382(7) . ?
C20' H20' 0.9500 . ?
C20' C21' 1.367(8) . ?
C21' H21' 0.9500 . ?
C21' C22' 1.384(8) . ?
C22' H22' 0.9500 . ?
C22' C23' 1.387(7) . ?
C23' H23' 0.9500 . ?
Mo1A P1A 2.5258(14) . ?
Mo1A C24A 2.003(6) . ?
Mo1A C25A 2.058(6) . ?
Mo1A C26A 2.039(6) . ?
Mo1A C27A 2.047(6) . ?
Mo1A C28A 2.052(6) . ?
P1A O1A 1.665(4) . ?
P1A C1A 2.337(5) . ?
P1A C2A 1.843(5) . ?
P1A C5A 1.905(5) . ?
O1A C1A 1.500(6) . ?
O2A C24A 1.143(6) . ?
O3A C25A 1.134(7) . ?
O4A C26A 1.145(6) . ?
O5A C27A 1.152(6) . ?
O6A C28A 1.141(6) . ?
C1A C2A 1.543(7) . ?
C1A C3A 1.519(7) . ?
C1A C4A 1.514(7) . ?
C2A H2AA 0.9900 . ?
C2A H2AB 0.9900 . ?
C3A H3AA 0.9800 . ?
C3A H3AB 0.9800 . ?
C3A H3AC 0.9800 . ?
C4A H4AA 0.9800 . ?
C4A H4AB 0.9800 . ?
C4A H4AC 0.9800 . ?
C5A C6A 1.543(7) . ?
C5A C12A 1.549(7) . ?
C5A C18A 1.559(7) . ?
C6A C7A 1.401(7) . ?
C6A C11A 1.390(7) . ?
C7A H7A 0.9500 . ?
C7A C8A 1.371(8) . ?
C8A H8A 0.9500 . ?
C8A C9A 1.391(8) . ?
C9A H9A 0.9500 . ?
C9A C10A 1.382(7) . ?
C10A H10A 0.9500 . ?
C10A C11A 1.364(7) . ?
C11A H11A 0.9500 . ?
C12A C13A 1.391(7) . ?
C12A C17A 1.389(7) . ?
C13A H13A 0.9500 . ?
C13A C14A 1.393(7) . ?
C14A H14A 0.9500 . ?
C14A C15A 1.374(8) . ?
C15A H15A 0.9500 . ?
C15A C16A 1.379(8) . ?
C16A H16A 0.9500 . ?
C16A C17A 1.382(7) . ?
C17A H17A 0.9500 . ?
C18A C19A 1.387(7) . ?
C18A C23A 1.400(7) . ?
C19A H19A 0.9500 . ?
C19A C20A 1.406(7) . ?
C20A H20A 0.9500 . ?
C20A C21A 1.382(7) . ?
C21A H21A 0.9500 . ?
C21A C22A 1.390(8) . ?
C22A H22A 0.9500 . ?
C22A C23A 1.369(7) . ?
C23A H23A 0.9500 . ?
